data_4513062
loop_
_publ_author_name
'Timokhin, Ivan'
'Pettinari, Claudio'
'Marchetti, Fabio'
'Pettinari, Riccardo'
'Condello, Francesca'
'Galli, Simona'
'Alegria, Elisabete C. B. A.'
'Martins, Lu\'isa M. D. R. S.'
'Pombeiro, Armando J. L.'

_publ_section_title
;
 Novel Coordination Polymers with (Pyrazolato)-Based Tectons: Catalytic
 Activity in the Peroxidative Oxidation of Alcohols and Cyclohexane
;
_journal_issue 5
_journal_name_full 'Crystal Growth &amp; Design'
_journal_page_first 2303
_journal_paper_doi 10.1021/acs.cgd.5b00083
_journal_volume 15
_journal_year 2015
_chemical_formula_moiety 'C14 H12 Cd2 N8'
_chemical_formula_structural 'Cd2 (C14 H12 N8)'
_chemical_formula_sum 'C14 H12 Cd2 N8'
_chemical_formula_weight 517.13
_chemical_name_systematic
;
catena-(bis(4-pyrazolato)methane)-cd(ii)
;
_space_group_crystal_system monoclinic
_space_group_IT_number 14
_space_group_name_H-M_alt 'P 1 21/a 1'
_symmetry_space_group_name_Hall '-P 2yab'
_symmetry_space_group_name_H-M 'P 1 21/a 1'
_cell_angle_alpha 90
_cell_angle_beta 79.5039(58)
_cell_angle_gamma 90
_cell_formula_units_Z 4
_cell_length_a 14.77452(98)
_cell_length_b 15.2460(11)
_cell_length_c 9.30985(69)
_cell_measurement_temperature 298
_cell_volume 2062.0(3)
_computing_cell_refinement TOPAS-R
_computing_data_collection 'Bruker D8 Commander'
_computing_structure_refinement TOPAS-R
_computing_structure_solution TOPAS-R
_diffrn_ambient_temperature 298
_diffrn_detector_type 'Bruker Lynxeye linear PSD'
_diffrn_measurement_device_type 'Bruker AXS D8 Advance'
_diffrn_radiation_monochromator 'Nickel filter'
_diffrn_radiation_wavelength 'CuK\a~1~ 1.54056 CuK\a~2~ 1.54439'
_diffrn_source_target Cu
_diffrn_source_type 'sealed X-ray tube'
_exptl_crystal_density_diffrn 1.67
_exptl_crystal_density_method 'not measured'
_exptl_crystal_F_000 992
_pd_char_colour white
_pd_instr_location ' ?'
_pd_meas_2theta_range_inc 0.02
_pd_meas_2theta_range_max 105
_pd_meas_2theta_range_min 5
_pd_meas_number_of_points 5001
_pd_meas_scan_method step
_pd_proc_2theta_range_inc 0.02
_pd_proc_2theta_range_max 105
_pd_proc_2theta_range_min 8
_pd_proc_ls_background_function 'Chebychev polynomial'
_pd_proc_ls_profile_function 'fundamental parameters approach'
_pd_proc_ls_prof_R_factor 0.051
_pd_proc_ls_prof_wR_expected 0.033
_pd_proc_ls_prof_wR_factor 0.067
_pd_spec_mounting
;
 packed powder pellet
;
_pd_spec_mount_mode reflection
_pd_spec_shape flat_sheet
_pd_spec_size_axial 10
_pd_spec_size_equat 10
_pd_spec_size_thick 0.05
_refine_ls_extinction_method none
_refine_ls_matrix_type fullcycle
_refine_ls_number_parameters 58
_refine_ls_number_restraints 0
_refine_ls_shift/su_max .01
_refine_ls_structure_factor_coef Inet
_refine_ls_weighting_details 'w = 1/[Y~i~]'
_refine_ls_weighting_scheme calc
_cod_data_source_file cg5b00083_si_005.cif
_cod_data_source_block
;
;
_cod_depositor_comments
;
The following automatic conversions were performed:

'_refine_ls_weighting_scheme' value '1/[Y~i~]' was changed to 'calc'.
New tag '_refine_ls_weighting_details' was created. The value of the
new tag was set to 'w = 1/[Y~i~]'.

Automatic conversion script
Id: cif_fix_values 3271 2015-04-21 07:52:19Z andrius 
;
_cod_original_cell_volume 2061.97(26)
_cod_database_code 4513062

loop_
_symmetry_equiv_pos_as_xyz
'-x, -y, -z'
'-x+1/2, y+1/2, -z'
'x, y, z'
'x+1/2, -y+1/2, z'

loop_
_atom_site_label
_atom_site_type_symbol
_atom_site_symmetry_multiplicity
_atom_site_fract_x
_atom_site_fract_y
_atom_site_fract_z
_atom_site_occupancy
_atom_site_B_iso_or_equiv
Cd1 Cd 4 -0.26050(41) 0.29652(26) 0.29949(59) 1 5.00(11)
Cd2 Cd 4 -0.50259(39) 0.73862(34) 0.77572(57) 1 5.00(11)
C1 C 4 -0.02555 0.41327 0.72114 1 7.00(11)
C2 C 4 0.02550288 0.3511399 0.6101463 1 7.00(11)
C3 C 4 -0.009903933 0.3086872 0.5043902 1 7.00(11)
H3 H 4 -0.07131245 0.3131753 0.4878424 1 7.00(11)
N1 N 4 0.058035 0.2586812 0.4264828 1 7.00(11)
N2 N 4 0.1354304 0.2702286 0.4840895 1 7.00(11)
C4 C 4 0.1153244 0.3273712 0.5975998 1 7.00(11)
H4 H 4 0.1567497 0.3472022 0.657593 1 7.00(11)
H11 H 4 -0.09162744 0.4309407 0.6903263 1 7.00(11)
H12 H 4 -0.02970698 0.3854526 0.8311683 1 7.00(11)
C5 C 4 0.02620981 0.4966704 0.7341525 1 7.00(11)
C6 C 4 0.1277826 0.5100297 0.6858204 1 7.00(11)
H6 H 4 0.1706252 0.4671557 0.6415946 1 7.00(11)
N3 N 4 0.1477746 0.5942956 0.7164279 1 7.00(11)
N4 N 4 0.0680376 0.6342624 0.7791655 1 7.00(11)
C7 C 4 -0.001234515 0.5746973 0.7873319 1 7.00(11)
H7 H 4 -0.064337 0.5849266 0.8264644 1 7.00(11)
C1a C 4 0.80335 0.92138 0.28032 1 7.00(11)
C2a C 4 0.8195358 0.018023 0.2590929 1 7.00(11)
C3a C 4 0.9026551 0.057642 0.2175109 1 7.00(11)
H3a H 4 0.9606592 0.028968 0.1968088 1 7.00(11)
N1a N 4 0.888158 0.145517 0.2107689 1 7.00(11)
N2a N 4 0.7960791 0.160208 0.2481842 1 7.00(11)
C4a C 4 0.7536682 0.081413 0.27805 1 7.00(11)
H4a H 4 0.6893286 0.072258 0.3070609 1 7.00(11)
H11a H 4 0.8517527 0.8945808 0.3458873 1 7.00(11)
H12a H 4 0.7299591 0.9093907 0.3229835 1 7.00(11)
C5a C 4 0.8165753 0.8714264 0.1392318 1 7.00(11)
C6a C 4 0.7416699 0.8411945 0.06165681 1 7.00(11)
H6a H 4 0.6775247 0.8503232 0.09325591 1 7.00(11)
N3a N 4 0.7817071 0.7984212 -0.06185666 1 7.00(11)
N4a N 4 0.8743657 0.7993962 -0.06785753 1 7.00(11)
C7a C 4 0.8915946 0.842772 0.05194721 1 7.00(11)
H7a H 4 0.9505632 0.8531961 0.07557307 1 7.00(11)

loop_
_atom_type_symbol
_atom_type_description
_atom_type_scat_source
C C 'International Tables for Crystallography (Vol. IV)'
H H 'International Tables for Crystallography (Vol. IV)'
Cd Cd 'International Tables for Crystallography (Vol. IV)'
N N 'International Tables for Crystallography (Vol. IV)'

loop_
_diffrn_radiation_type
'Cu K\a'
